data_7005397
loop_
_publ_author_name
'Jess, Inke'
'Taborsky, Petr'
'Posp\'isil, Jir\'i'
'N\"ather, Christian'

_publ_section_title
;
 Synthesis, crystal structure, thermal and luminescence properties of
 CuX(2,3-dimethylpyrazine) (X=Cl, Br, I) coordination polymers.
;
_journal_issue 22
_journal_name_full 'Dalton transactions (Cambridge, England : 2003)'
_journal_page_first 2263
_journal_page_last 2270
_journal_paper_doi 10.1039/b701905j
_journal_year 2007
_chemical_formula_sum 'C18 H24 Cu2 I2 N6'
_chemical_formula_weight 705.31
_chemical_name_systematic
;
?
;
_space_group_IT_number 14
_symmetry_cell_setting monoclinic
_symmetry_space_group_name_Hall '-P 2ybc'
_symmetry_space_group_name_H-M 'P 1 21/c 1'
_atom_sites_solution_hydrogens geom
_atom_sites_solution_primary direct
_atom_sites_solution_secondary difmap
_audit_creation_method SHELXL-97
_cell_angle_alpha 90.00
_cell_angle_beta 101.345(9)
_cell_angle_gamma 90.00
_cell_formula_units_Z 4
_cell_length_a 14.2001(12)
_cell_length_b 11.2746(6)
_cell_length_c 14.3556(10)
_cell_measurement_temperature 220(2)
_cell_volume 2253.4(3)
_computing_structure_refinement 'SHELXL-97 (Sheldrick, 1997)'
_computing_structure_solution 'SHELXS-97 (Sheldrick, 1990)'
_diffrn_ambient_temperature 220(2)
_diffrn_measured_fraction_theta_full 0.988
_diffrn_measured_fraction_theta_max 0.989
_diffrn_radiation_monochromator graphite
_diffrn_radiation_source 'fine-focus sealed tube'
_diffrn_radiation_type MoK\a
_diffrn_radiation_wavelength 0.71073
_diffrn_reflns_av_R_equivalents 0.0477
_diffrn_reflns_av_sigmaI/netI 0.0443
_diffrn_reflns_limit_h_max 17
_diffrn_reflns_limit_h_min -18
_diffrn_reflns_limit_k_max 12
_diffrn_reflns_limit_k_min -14
_diffrn_reflns_limit_l_max 18
_diffrn_reflns_limit_l_min -18
_diffrn_reflns_number 11218
_diffrn_reflns_theta_full 27.10
_diffrn_reflns_theta_max 27.10
_diffrn_reflns_theta_min 2.31
_exptl_absorpt_coefficient_mu 4.644
_exptl_crystal_density_diffrn 2.079
_exptl_crystal_density_method 'not measured'
_exptl_crystal_F_000 1352
_refine_diff_density_max 1.251
_refine_diff_density_min -1.097
_refine_diff_density_rms 0.179
_refine_ls_extinction_method none
_refine_ls_goodness_of_fit_ref 0.951
_refine_ls_hydrogen_treatment constr
_refine_ls_matrix_type full
_refine_ls_number_parameters 260
_refine_ls_number_reflns 5042
_refine_ls_number_restraints 0
_refine_ls_restrained_S_all 0.951
_refine_ls_R_factor_all 0.0547
_refine_ls_R_factor_gt 0.0376
_refine_ls_shift/su_max 0.001
_refine_ls_shift/su_mean 0.000
_refine_ls_structure_factor_coef Fsqd
_refine_ls_weighting_details 'calc w=1/[\s^2^(Fo^2^)+(0.0553P)^2^+0.0000P] where P=(Fo^2^+2Fc^2^)/3'
_refine_ls_weighting_scheme calc
_refine_ls_wR_factor_gt 0.0853
_refine_ls_wR_factor_ref 0.0913
_reflns_number_gt 3755
_reflns_number_total 5042
_reflns_threshold_expression >2sigma(I)
_cod_data_source_file b701905j.txt
_cod_data_source_block Compound_1
_cod_original_sg_symbol_H-M P21/c
_cod_database_code 7005397

loop_
_symmetry_equiv_pos_as_xyz
'x, y, z'
'-x, y+1/2, -z+1/2'
'-x, -y, -z'
'x, -y-1/2, z-1/2'

loop_
_atom_site_label
_atom_site_type_symbol
_atom_site_fract_x
_atom_site_fract_y
_atom_site_fract_z
_atom_site_U_iso_or_equiv
_atom_site_adp_type
_atom_site_occupancy
_atom_site_symmetry_multiplicity
_atom_site_calc_flag
_atom_site_refinement_flags
_atom_site_disorder_assembly
_atom_site_disorder_group
Cu1 Cu 0.07446(4) 0.92475(5) 0.54349(4) 0.02275(13) Uani 1 1 d . . .
I1 I -0.09295(2) 0.92531(3) 0.595903(19) 0.02379(9) Uani 1 1 d . . .
Cu2 Cu 0.45407(4) 0.93004(5) 0.92472(4) 0.02372(13) Uani 1 1 d . . .
I2 I 0.59630(2) 1.07883(3) 0.90838(2) 0.02575(9) Uani 1 1 d . . .
N1 N 0.1933(2) 0.9539(3) 0.6518(2) 0.0173(7) Uani 1 1 d . . .
C1 C 0.2047(3) 1.0432(4) 0.7146(3) 0.0172(8) Uani 1 1 d . . .
C2 C 0.2835(3) 1.0450(4) 0.7919(3) 0.0172(8) Uani 1 1 d . . .
N2 N 0.3476(3) 0.9561(3) 0.8045(2) 0.0192(7) Uani 1 1 d . . .
C3 C 0.3380(3) 0.8709(4) 0.7380(3) 0.0191(8) Uani 1 1 d . . .
H3 H 0.3841 0.8103 0.7432 0.023 Uiso 1 1 calc R . .
C4 C 0.2617(3) 0.8711(4) 0.6624(3) 0.0198(9) Uani 1 1 d . . .
H4 H 0.2576 0.8107 0.6166 0.024 Uiso 1 1 calc R . .
C5 C 0.1316(3) 1.1389(4) 0.7016(3) 0.0265(10) Uani 1 1 d . . .
H5A H 0.1635 1.2154 0.7102 0.040 Uiso 1 1 calc R . .
H5B H 0.0909 1.1298 0.7480 0.040 Uiso 1 1 calc R . .
H5C H 0.0927 1.1342 0.6381 0.040 Uiso 1 1 calc R . .
C6 C 0.2987(4) 1.1429(5) 0.8626(4) 0.0305(11) Uani 1 1 d . . .
H6A H 0.2552 1.1333 0.9064 0.046 Uiso 1 1 calc R . .
H6B H 0.2864 1.2184 0.8300 0.046 Uiso 1 1 calc R . .
H6C H 0.3645 1.1410 0.8977 0.046 Uiso 1 1 calc R . .
N11 N 0.0954(2) 0.7484(3) 0.4956(2) 0.0180(7) Uani 1 1 d . . .
C11 C 0.1039(3) 0.6489(4) 0.5466(3) 0.0179(8) Uani 1 1 d . . .
C12 C 0.1175(3) 0.5379(4) 0.5055(3) 0.0215(9) Uani 1 1 d . . .
N12 N 0.1150(3) 0.5278(4) 0.4119(3) 0.0279(9) Uani 1 1 d . . .
C13 C 0.1033(4) 0.6285(4) 0.3615(3) 0.0295(11) Uani 1 1 d . . .
H13 H 0.1002 0.6243 0.2956 0.035 Uiso 1 1 calc R . .
C14 C 0.0959(3) 0.7373(4) 0.4017(3) 0.0220(9) Uani 1 1 d . . .
H14 H 0.0910 0.8056 0.3634 0.026 Uiso 1 1 calc R . .
C15 C 0.0984(4) 0.6561(4) 0.6500(3) 0.0303(11) Uani 1 1 d . . .
H15A H 0.1615 0.6420 0.6886 0.045 Uiso 1 1 calc R . .
H15B H 0.0538 0.5968 0.6642 0.045 Uiso 1 1 calc R . .
H15C H 0.0762 0.7344 0.6638 0.045 Uiso 1 1 calc R . .
C16 C 0.1345(4) 0.4259(4) 0.5626(4) 0.0317(11) Uani 1 1 d . . .
H16A H 0.1255 0.3581 0.5202 0.048 Uiso 1 1 calc R . .
H16B H 0.0895 0.4215 0.6053 0.048 Uiso 1 1 calc R . .
H16C H 0.1997 0.4257 0.5993 0.048 Uiso 1 1 calc R . .
N21 N 0.5014(3) 0.7536(3) 0.9072(2) 0.0221(8) Uani 1 1 d . . .
C21 C 0.4494(4) 0.6543(4) 0.8968(3) 0.0242(10) Uani 1 1 d . . .
C22 C 0.4932(4) 0.5432(4) 0.8882(3) 0.0309(11) Uani 1 1 d . . .
N22 N 0.5887(4) 0.5340(4) 0.9030(3) 0.0356(11) Uani 1 1 d . . .
C23 C 0.6397(4) 0.6329(5) 0.9175(4) 0.0355(12) Uani 1 1 d . . .
H23 H 0.7071 0.6278 0.9295 0.043 Uiso 1 1 calc R . .
C24 C 0.5973(3) 0.7432(4) 0.9155(3) 0.0261(10) Uani 1 1 d . . .
H24 H 0.6357 0.8118 0.9200 0.031 Uiso 1 1 calc R . .
C25 C 0.3441(4) 0.6622(5) 0.8952(4) 0.0346(11) Uani 1 1 d . . .
H25A H 0.3279 0.7426 0.9103 0.052 Uiso 1 1 calc R . .
H25B H 0.3272 0.6080 0.9418 0.052 Uiso 1 1 calc R . .
H25C H 0.3087 0.6412 0.8325 0.052 Uiso 1 1 calc R . .
C26 C 0.4367(5) 0.4330(5) 0.8633(4) 0.0460(15) Uani 1 1 d . . .
H26A H 0.4140 0.4296 0.7951 0.069 Uiso 1 1 calc R . .
H26B H 0.3821 0.4329 0.8948 0.069 Uiso 1 1 calc R . .
H26C H 0.4769 0.3647 0.8839 0.069 Uiso 1 1 calc R . .

loop_
_atom_site_aniso_label
_atom_site_aniso_U_11
_atom_site_aniso_U_22
_atom_site_aniso_U_33
_atom_site_aniso_U_23
_atom_site_aniso_U_13
_atom_site_aniso_U_12
Cu1 0.0227(3) 0.0249(3) 0.0181(2) -0.0014(2) -0.0023(2) -0.0005(2)
I1 0.02242(15) 0.02441(16) 0.02447(15) 0.00602(12) 0.00443(11) -0.00091(12)
Cu2 0.0198(3) 0.0250(3) 0.0232(3) -0.0009(2) -0.0035(2) 0.0021(2)
I2 0.02558(16) 0.02644(17) 0.02560(16) 0.00042(12) 0.00596(12) -0.00581(13)
N1 0.0156(16) 0.0216(19) 0.0131(15) -0.0015(13) -0.0009(13) -0.0033(14)
C1 0.021(2) 0.013(2) 0.0166(19) 0.0002(15) 0.0028(16) -0.0014(16)
C2 0.0177(19) 0.016(2) 0.0170(19) -0.0002(15) 0.0013(16) -0.0011(16)
N2 0.0179(17) 0.0192(18) 0.0179(16) -0.0011(14) -0.0026(14) -0.0018(14)
C3 0.019(2) 0.017(2) 0.020(2) -0.0029(16) 0.0026(17) 0.0012(17)
C4 0.021(2) 0.022(2) 0.0173(19) -0.0015(17) 0.0047(17) 0.0023(18)
C5 0.025(2) 0.023(2) 0.026(2) -0.0049(18) -0.0075(19) 0.004(2)
C6 0.028(2) 0.028(3) 0.030(2) -0.009(2) -0.009(2) 0.002(2)
N11 0.0171(17) 0.020(2) 0.0153(16) -0.0009(13) -0.0018(14) -0.0014(14)
C11 0.0170(19) 0.017(2) 0.019(2) 0.0012(16) 0.0006(17) -0.0022(16)
C12 0.0160(19) 0.018(2) 0.030(2) 0.0025(17) 0.0023(18) -0.0004(16)
N12 0.033(2) 0.024(2) 0.027(2) -0.0055(16) 0.0077(18) 0.0038(17)
C13 0.037(3) 0.029(3) 0.024(2) -0.0025(19) 0.010(2) 0.004(2)
C14 0.023(2) 0.021(2) 0.023(2) 0.0007(17) 0.0062(18) 0.0026(18)
C15 0.045(3) 0.026(3) 0.019(2) 0.0023(18) 0.004(2) -0.006(2)
C16 0.031(3) 0.025(2) 0.039(3) 0.004(2) 0.006(2) -0.001(2)
N21 0.0238(19) 0.022(2) 0.0173(17) 0.0012(14) -0.0029(15) 0.0030(16)
C21 0.035(3) 0.020(2) 0.016(2) 0.0011(16) 0.0013(19) 0.0021(19)
C22 0.053(3) 0.023(2) 0.017(2) 0.0013(17) 0.010(2) 0.003(2)
N22 0.053(3) 0.027(2) 0.029(2) -0.0010(17) 0.012(2) 0.018(2)
C23 0.034(3) 0.046(3) 0.028(2) -0.002(2) 0.010(2) 0.015(3)
C24 0.026(2) 0.030(3) 0.023(2) -0.0036(18) 0.0056(19) 0.004(2)
C25 0.030(3) 0.032(3) 0.039(3) 0.004(2) 0.002(2) -0.007(2)
C26 0.083(5) 0.022(3) 0.032(3) 0.000(2) 0.009(3) -0.001(3)

loop_
_atom_type_symbol
_atom_type_description
_atom_type_scat_dispersion_real
_atom_type_scat_dispersion_imag
_atom_type_scat_source
C C 0.0033 0.0016 'International Tables Vol C Tables 4.2.6.8 and 6.1.1.4'
H H 0.0000 0.0000 'International Tables Vol C Tables 4.2.6.8 and 6.1.1.4'
N N 0.0061 0.0033 'International Tables Vol C Tables 4.2.6.8 and 6.1.1.4'
Cu Cu 0.3201 1.2651 'International Tables Vol C Tables 4.2.6.8 and 6.1.1.4'
I I -0.4742 1.8119 'International Tables Vol C Tables 4.2.6.8 and 6.1.1.4'

loop_
_geom_angle_atom_site_label_1
_geom_angle_atom_site_label_2
_geom_angle_atom_site_label_3
_geom_angle
_geom_angle_site_symmetry_1
_geom_angle_site_symmetry_3
_geom_angle_publ_flag
N1 Cu1 N11 104.02(14) . . ?
N1 Cu1 I1 115.54(9) . . ?
N11 Cu1 I1 106.50(9) . . ?
N1 Cu1 I1 105.94(10) . 3_576 ?
N11 Cu1 I1 107.85(9) . 3_576 ?
I1 Cu1 I1 116.12(2) . 3_576 ?
N1 Cu1 Cu1 131.75(11) . 3_576 ?
N11 Cu1 Cu1 123.93(10) . 3_576 ?
I1 Cu1 Cu1 58.77(2) . 3_576 ?
I1 Cu1 Cu1 57.35(2) 3_576 3_576 ?
Cu1 I1 Cu1 63.88(2) . 3_576 ?
N2 Cu2 N21 103.21(14) . . ?
N2 Cu2 I2 118.51(10) . 3_677 ?
N21 Cu2 I2 102.72(9) . 3_677 ?
N2 Cu2 I2 106.10(10) . . ?
N21 Cu2 I2 108.34(10) . . ?
I2 Cu2 I2 116.69(2) 3_677 . ?
N2 Cu2 Cu2 135.84(11) . 3_677 ?
N21 Cu2 Cu2 120.67(11) . 3_677 ?
I2 Cu2 Cu2 59.00(2) 3_677 3_677 ?
I2 Cu2 Cu2 57.69(2) . 3_677 ?
Cu2 I2 Cu2 63.31(2) 3_677 . ?
C4 N1 C1 117.4(4) . . ?
C4 N1 Cu1 116.1(3) . . ?
C1 N1 Cu1 126.4(3) . . ?
N1 C1 C2 120.8(4) . . ?
N1 C1 C5 118.3(4) . . ?
C2 C1 C5 121.0(4) . . ?
N2 C2 C1 120.4(4) . . ?
N2 C2 C6 117.3(4) . . ?
C1 C2 C6 122.3(4) . . ?
C3 N2 C2 117.8(4) . . ?
C3 N2 Cu2 116.5(3) . . ?
C2 N2 Cu2 125.5(3) . . ?
N2 C3 C4 121.0(4) . . ?
N1 C4 C3 122.3(4) . . ?
C11 N11 C14 116.8(4) . . ?
C11 N11 Cu1 127.5(3) . . ?
C14 N11 Cu1 115.6(3) . . ?
N11 C11 C12 121.4(4) . . ?
N11 C11 C15 118.7(4) . . ?
C12 C11 C15 119.9(4) . . ?
N12 C12 C11 121.0(4) . . ?
N12 C12 C16 116.5(4) . . ?
C11 C12 C16 122.6(4) . . ?
C13 N12 C12 116.4(4) . . ?
N12 C13 C14 122.9(4) . . ?
N11 C14 C13 121.2(4) . . ?
C21 N21 C24 117.7(4) . . ?
C21 N21 Cu2 128.1(3) . . ?
C24 N21 Cu2 114.0(3) . . ?
N21 C21 C22 120.7(5) . . ?
N21 C21 C25 118.8(4) . . ?
C22 C21 C25 120.5(5) . . ?
N22 C22 C21 120.3(5) . . ?
N22 C22 C26 117.3(5) . . ?
C21 C22 C26 122.4(5) . . ?
C23 N22 C22 117.9(4) . . ?
N22 C23 C24 122.2(5) . . ?
N21 C24 C23 120.6(5) . . ?

loop_
_geom_bond_atom_site_label_1
_geom_bond_atom_site_label_2
_geom_bond_distance
_geom_bond_site_symmetry_2
_geom_bond_publ_flag
Cu1 N1 2.083(4) . ?
Cu1 N11 2.143(3) . ?
Cu1 I1 2.6307(6) . ?
Cu1 I1 2.6716(6) 3_576 ?
Cu1 Cu1 2.8055(11) 3_576 ?
I1 Cu1 2.6716(6) 3_576 ?
Cu2 N2 2.080(4) . ?
Cu2 N21 2.131(4) . ?
Cu2 I2 2.6336(6) 3_677 ?
Cu2 I2 2.6712(6) . ?
Cu2 Cu2 2.7843(11) 3_677 ?
I2 Cu2 2.6336(6) 3_677 ?
N1 C4 1.334(6) . ?
N1 C1 1.340(5) . ?
C1 C2 1.413(6) . ?
C1 C5 1.483(6) . ?
C2 N2 1.343(6) . ?
C2 C6 1.487(6) . ?
N2 C3 1.342(6) . ?
C3 C4 1.374(6) . ?
N11 C11 1.333(5) . ?
N11 C14 1.356(5) . ?
C11 C12 1.413(6) . ?
C11 C15 1.503(6) . ?
C12 N12 1.342(6) . ?
C12 C16 1.498(6) . ?
N12 C13 1.340(6) . ?
C13 C14 1.369(7) . ?
N21 C21 1.333(6) . ?
N21 C24 1.349(6) . ?
C21 C22 1.414(7) . ?
C21 C25 1.494(7) . ?
C22 N22 1.335(7) . ?
C22 C26 1.483(8) . ?
N22 C23 1.323(8) . ?
C23 C24 1.380(7) . ?
